data_7033820
loop_
_publ_author_name
'Bridonneau, N.'
'Gontard, G.'
'Marvaud, V.'

_publ_section_title
;
 A new family of hetero-tri-metallic complexes [M(CuTb)]n (n = 1, 2,
 \\infty ; M = Co, Cr, Fe): synthesis, structure and tailored
 single-molecule magnet behavior.
;
_journal_issue 11
_journal_name_full 'Dalton transactions (Cambridge, England : 2003)'
_journal_page_first 5170
_journal_page_last 5178
_journal_paper_doi 10.1039/c4dt03757j
_journal_volume 44
_journal_year 2015
_chemical_formula_moiety 'C24 H26 Co Cu N8 O8 Tb, 3.5(H2 O)'
_chemical_formula_sum 'C24 H33 Co Cu N8 O11.5 Tb'
_chemical_formula_weight 898.97
_space_group_crystal_system monoclinic
_space_group_IT_number 14
_space_group_name_Hall '-P 2ybc'
_space_group_name_H-M_alt 'P 1 21/c 1'
_symmetry_space_group_name_Hall '-P 2ybc'
_symmetry_space_group_name_H-M 'P 1 21/c 1'
_atom_sites_solution_hydrogens mixed
_atom_sites_solution_primary direct
_atom_sites_solution_secondary difmap
_audit_creation_method SHELXL-2013
_audit_update_record
;
2015-01-15 deposited with the CCDC.
2015-01-26 downloaded from the CCDC.
;
_cell_angle_alpha 90
_cell_angle_beta 108.726(2)
_cell_angle_gamma 90
_cell_formula_units_Z 8
_cell_length_a 25.5005(6)
_cell_length_b 11.9284(3)
_cell_length_c 22.7251(6)
_cell_measurement_reflns_used 9837
_cell_measurement_temperature 200(1)
_cell_measurement_theta_max 30.53
_cell_measurement_theta_min 2.49
_cell_volume 6546.6(3)
_computing_cell_refinement 'Bruker SAINT'
_computing_data_collection 'Bruker APEX2'
_computing_data_reduction 'Bruker SAINT'
_computing_publication_material 'WinGX publication routines (Farrugia, 1999)'
_computing_structure_refinement 'SHELXL-2013 (Sheldrick, 2013)'
_computing_structure_solution 'SIR92 (Giacovazzo et al, 1993)'
_diffrn_ambient_temperature 200(1)
_diffrn_detector_area_resol_mean 8.3333
_diffrn_measured_fraction_theta_full 0.999
_diffrn_measured_fraction_theta_max 0.997
_diffrn_measurement_device_type 'Bruker APEX-II CCD'
_diffrn_measurement_method '\f and \w scans'
_diffrn_radiation_monochromator 'curved graphite'
_diffrn_radiation_source 'fine-focus sealed tube'
_diffrn_radiation_type MoK\a
_diffrn_radiation_wavelength 0.71073
_diffrn_reflns_av_R_equivalents 0.0265
_diffrn_reflns_av_unetI/netI 0.0142
_diffrn_reflns_Laue_measured_fraction_full 0.999
_diffrn_reflns_Laue_measured_fraction_max 0.997
_diffrn_reflns_limit_h_max 36
_diffrn_reflns_limit_h_min -36
_diffrn_reflns_limit_k_max 17
_diffrn_reflns_limit_k_min -16
_diffrn_reflns_limit_l_max 32
_diffrn_reflns_limit_l_min -32
_diffrn_reflns_number 195944
_diffrn_reflns_point_group_measured_fraction_full 0.999
_diffrn_reflns_point_group_measured_fraction_max 0.997
_diffrn_reflns_theta_full 25.242
_diffrn_reflns_theta_max 30.600
_diffrn_reflns_theta_min 2.092
_exptl_absorpt_coefficient_mu 3.350
_exptl_absorpt_correction_T_max 0.746
_exptl_absorpt_correction_T_min 0.666
_exptl_absorpt_correction_type multi-scan
_exptl_absorpt_process_details
; 
R.H. Blessing, Acta Cryst. (1995), A51, 33-38
;
_exptl_crystal_colour orange
_exptl_crystal_density_diffrn 1.824
_exptl_crystal_density_method 'not measured'
_exptl_crystal_description bar
_exptl_crystal_F_000 3568
_exptl_crystal_size_max 0.4
_exptl_crystal_size_mid 0.1
_exptl_crystal_size_min 0.05
_refine_diff_density_max 2.500
_refine_diff_density_min -2.641
_refine_diff_density_rms 0.111
_refine_ls_extinction_method none
_refine_ls_goodness_of_fit_ref 1.059
_refine_ls_hydrogen_treatment constr
_refine_ls_matrix_type full
_refine_ls_number_parameters 842
_refine_ls_number_reflns 20101
_refine_ls_number_restraints 0
_refine_ls_restrained_S_all 1.059
_refine_ls_R_factor_all 0.0390
_refine_ls_R_factor_gt 0.0282
_refine_ls_shift/su_max 0.002
_refine_ls_shift/su_mean 0.000
_refine_ls_structure_factor_coef Fsqd
_refine_ls_weighting_details 'w=1/[\s^2^(Fo^2^)+(0.0212P)^2^+20.4789P] where P=(Fo^2^+2Fc^2^)/3'
_refine_ls_weighting_scheme calc
_refine_ls_wR_factor_gt 0.0623
_refine_ls_wR_factor_ref 0.0702
_reflns_number_gt 17104
_reflns_number_total 20101
_reflns_threshold_expression 'I > 2\s(I)'
_cod_data_source_file c4dt03757j2.cif
_cod_data_source_block compound4
_cod_depositor_comments 'Adding full bibliography for 7033817--7033824.cif.'
_cod_database_code 7033820
_shelx_space_group_comment
;
The symmetry employed for this shelxl refinement is uniquely defined
by the following loop, which should always be used as a source of
symmetry information in preference to the above space-group names.
They are only intended as comments.
;

loop_
_space_group_symop_operation_xyz
'x, y, z'
'-x, y+1/2, -z+1/2'
'-x, -y, -z'
'x, -y-1/2, z-1/2'

loop_
_atom_site_label
_atom_site_type_symbol
_atom_site_fract_x
_atom_site_fract_y
_atom_site_fract_z
_atom_site_U_iso_or_equiv
_atom_site_adp_type
_atom_site_occupancy
_atom_site_site_symmetry_order
_atom_site_calc_flag
_atom_site_refinement_flags_posn
_atom_site_refinement_flags_adp
Tb1 Tb 0.36494(2) 0.25259(2) 0.35320(2) 0.01733(3) Uani 1 1 d . .
Tb2 Tb -0.13102(2) 0.21274(2) 0.37024(2) 0.01821(3) Uani 1 1 d . .
Cu1 Cu 0.45410(2) 0.17826(3) 0.49043(2) 0.02606(7) Uani 1 1 d . .
Cu2 Cu -0.02756(2) 0.36649(4) 0.35314(3) 0.04265(11) Uani 1 1 d . .
Co1 Co 0.14574(2) 0.23233(3) 0.33170(2) 0.01658(6) Uani 1 1 d . .
Co2 Co -0.35285(2) 0.23593(3) 0.32651(2) 0.01554(6) Uani 1 1 d . .
O1 O 0.44103(8) 0.38354(17) 0.32429(10) 0.0262(4) Uani 1 1 d . .
O2 O 0.45097(8) 0.28419(17) 0.42715(9) 0.0247(4) Uani 1 1 d . .
O3 O 0.39651(9) 0.10725(17) 0.42692(10) 0.0273(4) Uani 1 1 d . .
O4 O 0.31858(8) 0.05021(17) 0.33010(10) 0.0274(4) Uani 1 1 d . .
O5 O 0.32311(9) 0.2817(2) 0.24563(10) 0.0343(5) Uani 1 1 d . .
H5A H 0.2885 0.3157 0.2251 0.041 Uiso 1 1 d R U
H5B H 0.3292 0.2414 0.2124 0.041 Uiso 1 1 d R U
O6 O 0.41811(8) 0.15020(17) 0.30612(10) 0.0275(4) Uani 1 1 d . .
H6A H 0.4541 0.1677 0.3098 0.033 Uiso 1 1 d R U
H6B H 0.4084 0.0841 0.2838 0.033 Uiso 1 1 d R U
O7 O 0.34785(9) 0.28933(18) 0.45483(10) 0.0287(4) Uani 1 1 d . .
H7A H 0.3304 0.3572 0.4585 0.034 Uiso 1 1 d R U
H7B H 0.3308 0.2374 0.4738 0.034 Uiso 1 1 d R U
O8 O 0.34789(9) 0.44581(17) 0.36134(10) 0.0274(4) Uani 1 1 d . .
H8A H 0.3246 0.4745 0.3812 0.033 Uiso 1 1 d R U
H8B H 0.3572 0.5019 0.3379 0.033 Uiso 1 1 d R U
O9 O -0.17283(10) 0.1572(3) 0.25579(10) 0.0429(6) Uani 1 1 d . .
O10 O -0.09384(10) 0.2974(2) 0.30236(10) 0.0347(5) Uani 1 1 d . .
O11 O -0.04494(8) 0.29203(19) 0.41908(10) 0.0282(4) Uani 1 1 d . .
O12 O -0.06161(10) 0.1252(2) 0.48197(11) 0.0353(5) Uani 1 1 d . .
O13 O -0.16956(11) 0.0384(2) 0.38631(14) 0.0471(6) Uani 1 1 d . .
H13B H -0.1858 -0.0197 0.3616 0.057 Uiso 1 1 d R U
H13A H -0.1857 0.0444 0.4206 0.057 Uiso 1 1 d R U
O14 O -0.06718(9) 0.07843(19) 0.35304(10) 0.0305(5) Uani 1 1 d . .
H14A H -0.0365 0.1130 0.3476 0.037 Uiso 1 1 d R U
H14B H -0.0800 0.0231 0.3227 0.037 Uiso 1 1 d R U
O15 O -0.14894(9) 0.41729(18) 0.36419(10) 0.0303(4) Uani 1 1 d . .
H15A H -0.1434 0.4641 0.3337 0.036 Uiso 1 1 d R U
H15B H -0.1738 0.4501 0.3809 0.036 Uiso 1 1 d R U
O16 O -0.15312(9) 0.26675(19) 0.46055(9) 0.0295(4) Uani 1 1 d . .
H16A H -0.1736 0.3325 0.4570 0.035 Uiso 1 1 d R U
H16B H -0.1764 0.2112 0.4683 0.035 Uiso 1 1 d R U
O17 O 0.28692(9) 0.4906(2) 0.44389(11) 0.0331(5) Uani 1 1 d . .
H17A H 0.2514 0.4667 0.4399 0.040 Uiso 1 1 d R U
H17B H 0.2984 0.5380 0.4781 0.040 Uiso 1 1 d R U
O18 O -0.20647(11) 0.4671(2) 0.45098(12) 0.0422(6) Uani 1 1 d . .
H18A H -0.2437 0.4459 0.4421 0.051 Uiso 1 1 d R U
H18B H -0.1976 0.5116 0.4869 0.051 Uiso 1 1 d R U
O19 O -0.21510(11) 0.0973(3) 0.47649(12) 0.0506(7) Uani 1 1 d . .
H19A H -0.2544 0.1025 0.4607 0.061 Uiso 1 1 d R U
H19B H -0.2070 0.0532 0.5131 0.061 Uiso 1 1 d R U
O20 O 0.29239(11) 0.1469(2) 0.50885(13) 0.0501(7) Uani 1 1 d . .
H20A H 0.3083 0.0975 0.5428 0.060 Uiso 1 1 d R U
H20B H 0.2630 0.1087 0.4786 0.060 Uiso 1 1 d R U
O21 O -0.20837(14) -0.1653(3) 0.32939(16) 0.0624(8) Uani 1 1 d . .
H21A H -0.2144 -0.2038 0.3645 0.075 Uiso 1 1 d R U
H21B H -0.1783 -0.2052 0.3210 0.075 Uiso 1 1 d R U
O22 O 0.3429(2) 0.1577(3) 0.15549(17) 0.0951(15) Uani 1 1 d . .
H22A H 0.3098 0.1579 0.1203 0.114 Uiso 1 1 d R U
H22B H 0.3495 0.0795 0.1637 0.114 Uiso 1 1 d R U
O23 O 0.2348(2) 0.2707(4) 0.5731(2) 0.0988(15) Uani 1 1 d . .
H23A H 0.2556 0.2382 0.5510 0.119 Uiso 1 1 d R U
H23B H 0.2024 0.2973 0.5368 0.119 Uiso 1 1 d R U
N1 N 0.51203(11) 0.2517(2) 0.55276(12) 0.0332(6) Uani 1 1 d . .
N2 N 0.45979(12) 0.0620(3) 0.55051(13) 0.0359(6) Uani 1 1 d . .
N3 N 0.26411(10) 0.2649(2) 0.33337(12) 0.0261(5) Uani 1 1 d . .
N4 N 0.13336(11) 0.0727(2) 0.22328(13) 0.0323(6) Uani 1 1 d . .
N5 N 0.10440(14) 0.4158(3) 0.23538(17) 0.0517(9) Uani 1 1 d . .
N6 N 0.02991(11) 0.1950(2) 0.34020(14) 0.0337(6) Uani 1 1 d . .
N7 N 0.17477(12) 0.3953(3) 0.44091(15) 0.0443(8) Uani 1 1 d . .
N8 N 0.18983(13) 0.0442(3) 0.42448(15) 0.0447(7) Uani 1 1 d . .
N9 N -0.01834(18) 0.4493(3) 0.2841(3) 0.0739(15) Uani 1 1 d . .
N10 N 0.02933(14) 0.4560(3) 0.4069(3) 0.0690(14) Uani 1 1 d . .
N11 N -0.23204(10) 0.2449(2) 0.33476(12) 0.0285(5) Uani 1 1 d . .
N12 N -0.37083(11) 0.1174(2) 0.20337(12) 0.0316(5) Uani 1 1 d . .
N13 N -0.38924(13) 0.4550(2) 0.25786(15) 0.0405(7) Uani 1 1 d . .
N14 N -0.47190(10) 0.1920(2) 0.32090(14) 0.0318(5) Uani 1 1 d . .
N15 N -0.31418(12) 0.3745(2) 0.44576(13) 0.0347(6) Uani 1 1 d . .
N16 N -0.32846(12) 0.0157(2) 0.39770(14) 0.0369(6) Uani 1 1 d . .
C1 C 0.44426(15) 0.4095(3) 0.26365(15) 0.0353(7) Uani 1 1 d . .
H1A H 0.4416 0.4908 0.2572 0.053 Uiso 1 1 calc R U
H1B H 0.4137 0.3727 0.2318 0.053 Uiso 1 1 calc R U
H1C H 0.4797 0.3828 0.2606 0.053 Uiso 1 1 calc R U
C2 C 0.52339(14) 0.4985(3) 0.37230(18) 0.0350(7) Uani 1 1 d . .
H2 H 0.5209 0.5349 0.3343 0.042 Uiso 1 1 calc R U
C3 C 0.56604(14) 0.5260(3) 0.4271(2) 0.0432(9) Uani 1 1 d . .
H3 H 0.5921 0.5823 0.4263 0.052 Uiso 1 1 calc R U
C4 C 0.48510(11) 0.4179(2) 0.37438(14) 0.0255(5) Uani 1 1 d . .
C5 C 0.57034(13) 0.4726(3) 0.48136(18) 0.0390(8) Uani 1 1 d . .
H5C H 0.5994 0.4927 0.5179 0.047 Uiso 1 1 calc R U
C6 C 0.48939(11) 0.3613(2) 0.42992(14) 0.0239(5) Uani 1 1 d . .
C7 C 0.53269(11) 0.3880(3) 0.48455(15) 0.0295(6) Uani 1 1 d . .
C8 C 0.54051(13) 0.3343(3) 0.54399(15) 0.0353(7) Uani 1 1 d . .
H8C H 0.5689 0.3627 0.5790 0.042 Uiso 1 1 calc R U
C9 C 0.5197(2) 0.2029(4) 0.61471(17) 0.0542(11) Uani 1 1 d . .
H9A H 0.4960 0.2431 0.6347 0.065 Uiso 1 1 calc R U
H9B H 0.5587 0.2122 0.6412 0.065 Uiso 1 1 calc R U
C10 C 0.50510(18) 0.0817(4) 0.60924(18) 0.0520(10) Uani 1 1 d . .
H10A H 0.5379 0.0366 0.6099 0.062 Uiso 1 1 calc R U
H10B H 0.4933 0.0583 0.6449 0.062 Uiso 1 1 calc R U
C11 C 0.43211(14) -0.0293(3) 0.54113(16) 0.0360(7) Uani 1 1 d . .
H11 H 0.4399 -0.0812 0.5745 0.043 Uiso 1 1 calc R U
C12 C 0.39015(13) -0.0599(3) 0.48412(15) 0.0307(6) Uani 1 1 d . .
C13 C 0.36319(17) -0.1635(3) 0.4818(2) 0.0444(9) Uani 1 1 d . .
H13C H 0.3738 -0.2110 0.5172 0.053 Uiso 1 1 calc R U
C14 C 0.37396(12) 0.0091(2) 0.43096(14) 0.0254(5) Uani 1 1 d . .
C15 C 0.3224(2) -0.1970(3) 0.4299(2) 0.0578(12) Uani 1 1 d . .
H15C H 0.3051 -0.2677 0.4294 0.069 Uiso 1 1 calc R U
C16 C 0.33104(12) -0.0262(2) 0.37814(16) 0.0293(6) Uani 1 1 d . .
C17 C 0.30548(17) -0.1287(3) 0.3774(2) 0.0481(9) Uani 1 1 d . .
H17C H 0.2767 -0.1523 0.3414 0.058 Uiso 1 1 calc R U
C18 C 0.27285(13) 0.0209(3) 0.27583(17) 0.0367(7) Uani 1 1 d . .
H18C H 0.2814 -0.0487 0.2579 0.055 Uiso 1 1 calc R U
H18D H 0.2666 0.0813 0.2451 0.055 Uiso 1 1 calc R U
H18E H 0.2394 0.0103 0.2876 0.055 Uiso 1 1 calc R U
C19 C 0.21878(11) 0.2547(2) 0.33150(12) 0.0204(5) Uani 1 1 d . .
C20 C 0.13581(10) 0.1312(2) 0.26424(12) 0.0212(5) Uani 1 1 d . .
C21 C 0.11975(12) 0.3483(3) 0.27255(15) 0.0286(6) Uani 1 1 d . .
C22 C 0.07333(11) 0.2090(2) 0.33586(13) 0.0231(5) Uani 1 1 d . .
C23 C 0.16185(11) 0.3346(3) 0.39942(15) 0.0281(6) Uani 1 1 d . .
C24 C 0.17207(12) 0.1139(3) 0.38883(13) 0.0258(5) Uani 1 1 d . .
C25 C -0.22065(17) 0.0856(4) 0.2306(2) 0.0590(13) Uani 1 1 d . .
H25A H -0.2506 0.1284 0.2013 0.089 Uiso 1 1 calc R U
H25B H -0.2331 0.0578 0.2645 0.089 Uiso 1 1 calc R U
H25C H -0.2107 0.0220 0.2090 0.089 Uiso 1 1 calc R U
C26 C -0.1711(2) 0.1894(5) 0.15056(18) 0.080(2) Uani 1 1 d . .
H26 H -0.2001 0.1372 0.1330 0.096 Uiso 1 1 calc R U
C27 C -0.1477(4) 0.2471(7) 0.1137(3) 0.113(3) Uani 1 1 d . .
H27 H -0.1605 0.2338 0.0701 0.136 Uiso 1 1 calc R U
C28 C -0.15222(17) 0.2077(4) 0.21385(15) 0.0481(11) Uani 1 1 d . .
C29 C -0.1067(3) 0.3227(6) 0.1372(3) 0.099(3) Uani 1 1 d . .
H29 H -0.0921 0.3626 0.1098 0.118 Uiso 1 1 calc R U
C30 C -0.10912(17) 0.2839(4) 0.24077(17) 0.0465(10) Uani 1 1 d . .
C31 C -0.0848(2) 0.3440(4) 0.2037(2) 0.0684(17) Uani 1 1 d . .
C32 C -0.0438(3) 0.4278(5) 0.2264(3) 0.093(3) Uani 1 1 d . .
H32 H -0.0342 0.4718 0.1965 0.111 Uiso 1 1 calc R U
C33 C 0.0157(3) 0.5463(5) 0.3049(4) 0.113(3) Uani 1 1 d . .
H33A H 0.0383 0.5587 0.2773 0.136 Uiso 1 1 calc R U
H33B H -0.0084 0.6127 0.3016 0.136 Uiso 1 1 calc R U
C34 C 0.05149(19) 0.5366(5) 0.3674(5) 0.141(4) Uani 1 1 d . .
H34A H 0.0568 0.6117 0.3869 0.169 Uiso 1 1 calc R U
H34B H 0.0881 0.5096 0.3671 0.169 Uiso 1 1 calc R U
C35 C 0.04996(17) 0.4444(4) 0.4644(4) 0.076(2) Uani 1 1 d . .
H35 H 0.0780 0.4960 0.4858 0.091 Uiso 1 1 calc R U
C36 C 0.03457(14) 0.3578(4) 0.5017(2) 0.0541(12) Uani 1 1 d . .
C37 C 0.06700(19) 0.3449(6) 0.5635(3) 0.082(2) Uani 1 1 d . .
H37 H 0.0969 0.3950 0.5811 0.098 Uiso 1 1 calc R U
C38 C -0.01037(12) 0.2832(3) 0.47678(16) 0.0339(7) Uani 1 1 d . .
C39 C 0.0567(2) 0.2619(7) 0.5990(3) 0.090(2) Uani 1 1 d . .
H39 H 0.0788 0.2562 0.6414 0.108 Uiso 1 1 calc R U
C40 C -0.01956(13) 0.1953(3) 0.51303(14) 0.0355(7) Uani 1 1 d . .
C41 C 0.01387(17) 0.1845(5) 0.57444(18) 0.0596(13) Uani 1 1 d . .
H41 H 0.0078 0.1254 0.5995 0.071 Uiso 1 1 calc R U
C42 C -0.06731(17) 0.0208(3) 0.50998(17) 0.0431(8) Uani 1 1 d . .
H42A H -0.0305 -0.0092 0.5324 0.065 Uiso 1 1 calc R U
H42B H -0.0873 -0.0324 0.4777 0.065 Uiso 1 1 calc R U
H42C H -0.0880 0.0323 0.5391 0.065 Uiso 1 1 calc R U
C43 C -0.27822(11) 0.2461(2) 0.32998(12) 0.0215(5) Uani 1 1 d . .
C44 C -0.36570(11) 0.1611(2) 0.24980(13) 0.0214(5) Uani 1 1 d . .
C45 C -0.37432(11) 0.3721(2) 0.28322(14) 0.0241(5) Uani 1 1 d . .
C46 C -0.42723(11) 0.2126(2) 0.32334(13) 0.0213(5) Uani 1 1 d . .
C47 C -0.33176(11) 0.3198(2) 0.40190(13) 0.0238(5) Uani 1 1 d . .
C48 C -0.33696(11) 0.0979(2) 0.36998(13) 0.0230(5) Uani 1 1 d . .

loop_
_atom_site_aniso_label
_atom_site_aniso_U_11
_atom_site_aniso_U_22
_atom_site_aniso_U_33
_atom_site_aniso_U_23
_atom_site_aniso_U_13
_atom_site_aniso_U_12
Tb1 0.01371(5) 0.01715(5) 0.02079(6) -0.00028(4) 0.00508(4) -0.00113(4)
Tb2 0.01450(5) 0.02216(6) 0.01791(5) -0.00205(4) 0.00511(4) -0.00275(4)
Cu1 0.02555(16) 0.02696(17) 0.02222(16) 0.00143(13) 0.00283(13) -0.00061(13)
Cu2 0.0293(2) 0.0324(2) 0.0764(3) 0.0147(2) 0.0313(2) -0.00055(16)
Co1 0.01319(14) 0.01785(15) 0.01884(15) -0.00076(12) 0.00534(12) -0.00026(11)
Co2 0.01244(13) 0.01604(15) 0.01837(15) -0.00039(11) 0.00526(11) 0.00023(11)
O1 0.0276(10) 0.0253(10) 0.0284(10) -0.0007(8) 0.0128(8) -0.0050(8)
O2 0.0186(9) 0.0249(9) 0.0273(10) 0.0000(8) 0.0029(7) -0.0078(7)
O3 0.0301(10) 0.0195(9) 0.0283(10) 0.0059(8) 0.0037(8) -0.0051(8)
O4 0.0223(9) 0.0228(10) 0.0336(11) -0.0008(8) 0.0041(8) -0.0043(7)
O5 0.0324(11) 0.0479(14) 0.0219(10) 0.0025(9) 0.0076(8) 0.0093(10)
O6 0.0176(9) 0.0237(10) 0.0433(12) -0.0118(9) 0.0129(8) -0.0045(7)
O7 0.0327(11) 0.0278(10) 0.0289(10) 0.0003(8) 0.0145(9) -0.0045(8)
O8 0.0337(11) 0.0193(9) 0.0361(11) 0.0035(8) 0.0209(9) 0.0010(8)
O9 0.0302(11) 0.0695(18) 0.0235(11) -0.0163(11) 0.0010(9) 0.0116(11)
O10 0.0362(12) 0.0454(13) 0.0311(11) 0.0120(10) 0.0226(10) 0.0073(10)
O11 0.0188(9) 0.0324(11) 0.0318(11) -0.0043(9) 0.0061(8) -0.0073(8)
O12 0.0350(12) 0.0384(13) 0.0294(11) 0.0023(9) 0.0059(9) 0.0009(10)
O13 0.0423(14) 0.0346(13) 0.0583(17) 0.0039(12) 0.0077(12) -0.0146(11)
O14 0.0237(10) 0.0323(11) 0.0341(11) -0.0119(9) 0.0073(8) 0.0000(8)
O15 0.0347(11) 0.0251(10) 0.0394(12) 0.0072(9) 0.0237(10) 0.0038(8)
O16 0.0334(11) 0.0354(12) 0.0227(10) -0.0007(8) 0.0131(8) -0.0015(9)
O17 0.0330(11) 0.0357(12) 0.0351(12) -0.0144(9) 0.0172(9) -0.0078(9)
O18 0.0391(13) 0.0454(14) 0.0502(15) -0.0168(12) 0.0257(12) -0.0084(11)
O19 0.0348(13) 0.0671(19) 0.0433(14) 0.0308(13) 0.0032(11) -0.0105(12)
O20 0.0455(15) 0.0467(15) 0.0500(16) 0.0232(13) 0.0040(12) -0.0107(12)
O21 0.0562(19) 0.070(2) 0.061(2) -0.0077(17) 0.0185(16) -0.0117(16)
O22 0.163(4) 0.078(3) 0.053(2) 0.0100(18) 0.045(2) 0.058(3)
O23 0.126(4) 0.089(3) 0.089(3) 0.043(2) 0.044(3) 0.046(3)
N1 0.0310(13) 0.0369(14) 0.0253(12) -0.0056(10) 0.0001(10) 0.0026(11)
N2 0.0379(15) 0.0412(16) 0.0264(13) 0.0092(11) 0.0075(11) 0.0045(12)
N3 0.0191(10) 0.0289(12) 0.0311(12) -0.0047(9) 0.0090(9) -0.0025(9)
N4 0.0275(12) 0.0382(15) 0.0312(13) -0.0089(11) 0.0093(10) -0.0012(11)
N5 0.0411(17) 0.0434(18) 0.063(2) 0.0267(16) 0.0057(15) 0.0010(14)
N6 0.0252(12) 0.0357(14) 0.0445(15) -0.0068(12) 0.0171(11) -0.0033(10)
N7 0.0331(15) 0.0497(18) 0.0503(18) -0.0267(15) 0.0135(13) -0.0052(13)
N8 0.0430(17) 0.0432(17) 0.0411(17) 0.0167(14) 0.0039(13) -0.0023(13)
N9 0.079(3) 0.0326(17) 0.150(5) 0.037(2) 0.092(3) 0.0227(17)
N10 0.0260(16) 0.0301(17) 0.152(5) 0.002(2) 0.030(2) -0.0050(13)
N11 0.0176(10) 0.0384(14) 0.0300(12) -0.0058(10) 0.0082(9) -0.0018(9)
N12 0.0348(13) 0.0287(13) 0.0310(13) -0.0068(10) 0.0104(11) -0.0003(10)
N13 0.0395(15) 0.0298(14) 0.0530(18) 0.0151(13) 0.0158(14) 0.0045(12)
N14 0.0216(11) 0.0299(13) 0.0461(15) 0.0006(11) 0.0139(11) -0.0005(10)
N15 0.0362(14) 0.0375(15) 0.0329(14) -0.0104(11) 0.0147(11) -0.0062(11)
N16 0.0368(15) 0.0318(14) 0.0391(15) 0.0105(12) 0.0081(12) 0.0045(11)
C1 0.0401(17) 0.0368(17) 0.0348(16) 0.0073(13) 0.0204(14) 0.0021(13)
C2 0.0327(16) 0.0281(15) 0.051(2) -0.0053(13) 0.0226(15) -0.0092(12)
C3 0.0282(16) 0.0345(17) 0.070(3) -0.0161(17) 0.0206(16) -0.0161(13)
C4 0.0210(12) 0.0203(12) 0.0385(15) -0.0070(11) 0.0142(11) -0.0034(10)
C5 0.0216(14) 0.0384(18) 0.056(2) -0.0194(16) 0.0106(14) -0.0111(12)
C6 0.0173(11) 0.0197(12) 0.0350(14) -0.0075(10) 0.0089(10) -0.0038(9)
C7 0.0179(12) 0.0297(14) 0.0392(16) -0.0131(12) 0.0066(11) -0.0039(10)
C8 0.0234(13) 0.0417(18) 0.0332(16) -0.0146(13) -0.0013(12) 0.0017(12)
C9 0.068(3) 0.058(3) 0.0247(16) -0.0001(16) -0.0021(17) -0.002(2)
C10 0.052(2) 0.066(3) 0.0311(18) 0.0095(18) 0.0035(16) 0.005(2)
C11 0.0408(17) 0.0376(17) 0.0337(16) 0.0144(13) 0.0177(14) 0.0100(14)
C12 0.0349(15) 0.0245(14) 0.0387(16) 0.0082(12) 0.0204(13) 0.0041(11)
C13 0.051(2) 0.0299(17) 0.059(2) 0.0154(16) 0.0277(19) -0.0004(15)
C14 0.0284(13) 0.0185(12) 0.0342(15) 0.0015(10) 0.0168(12) 0.0013(10)
C15 0.066(3) 0.0293(19) 0.079(3) 0.0108(19) 0.024(2) -0.0175(18)
C16 0.0265(14) 0.0217(13) 0.0425(17) 0.0003(12) 0.0149(12) -0.0012(10)
C17 0.045(2) 0.0303(17) 0.066(3) 0.0008(17) 0.0134(18) -0.0152(15)
C18 0.0245(14) 0.0346(16) 0.0434(18) -0.0079(14) 0.0003(13) -0.0054(12)
C19 0.0186(11) 0.0200(11) 0.0223(12) -0.0018(9) 0.0061(9) -0.0002(9)
C20 0.0150(10) 0.0241(12) 0.0239(12) -0.0007(10) 0.0056(9) -0.0005(9)
C21 0.0209(12) 0.0260(14) 0.0371(16) 0.0056(11) 0.0070(11) -0.0002(10)
C22 0.0216(12) 0.0223(12) 0.0255(12) -0.0036(10) 0.0078(10) 0.0001(10)
C23 0.0194(12) 0.0304(14) 0.0350(15) -0.0082(12) 0.0097(11) -0.0018(10)
C24 0.0229(12) 0.0282(14) 0.0249(13) 0.0028(10) 0.0055(10) -0.0025(10)
C25 0.039(2) 0.073(3) 0.049(2) -0.033(2) -0.0097(17) 0.0111(19)
C26 0.097(4) 0.114(5) 0.0223(17) 0.000(2) 0.008(2) 0.072(4)
C27 0.175(8) 0.138(7) 0.043(3) 0.038(4) 0.057(4) 0.106(6)
C28 0.048(2) 0.070(3) 0.0226(15) 0.0009(16) 0.0061(14) 0.039(2)
C29 0.159(7) 0.100(5) 0.078(4) 0.067(4) 0.096(5) 0.092(5)
C30 0.060(2) 0.057(2) 0.0361(17) 0.0245(16) 0.0350(18) 0.042(2)
C31 0.099(4) 0.064(3) 0.073(3) 0.050(2) 0.071(3) 0.059(3)
C32 0.147(6) 0.065(3) 0.124(5) 0.067(3) 0.124(5) 0.070(4)
C33 0.127(6) 0.050(3) 0.210(9) 0.016(4) 0.121(7) -0.013(4)
C34 0.024(2) 0.050(3) 0.320(12) 0.079(5) 0.017(4) -0.0075(19)
C35 0.0235(18) 0.036(2) 0.166(6) -0.044(3) 0.027(3) -0.0130(16)
C36 0.0223(15) 0.056(2) 0.075(3) -0.040(2) 0.0033(16) -0.0039(15)
C37 0.034(2) 0.114(5) 0.079(4) -0.061(4) -0.008(2) -0.007(3)
C38 0.0180(12) 0.0398(17) 0.0384(16) -0.0193(14) 0.0014(11) 0.0026(11)
C39 0.045(3) 0.155(7) 0.047(3) -0.046(4) -0.019(2) 0.018(3)
C40 0.0239(14) 0.053(2) 0.0241(14) -0.0116(13) -0.0001(11) 0.0107(13)
C41 0.040(2) 0.097(4) 0.0304(18) -0.010(2) -0.0037(15) 0.021(2)
C42 0.057(2) 0.0410(19) 0.0373(18) 0.0064(15) 0.0230(17) 0.0121(17)
C43 0.0188(11) 0.0239(12) 0.0211(12) -0.0039(9) 0.0055(9) -0.0008(9)
C44 0.0179(11) 0.0213(12) 0.0247(12) -0.0003(9) 0.0065(9) -0.0002(9)
C45 0.0204(12) 0.0222(12) 0.0311(14) 0.0025(10) 0.0100(10) -0.0011(9)
C46 0.0191(11) 0.0188(11) 0.0260(12) 0.0020(9) 0.0072(9) 0.0018(9)
C47 0.0215(12) 0.0242(13) 0.0286(13) -0.0015(10) 0.0122(10) -0.0011(10)
C48 0.0204(12) 0.0231(12) 0.0245(13) 0.0014(10) 0.0059(10) 0.0016(9)

loop_
_atom_type_symbol
_atom_type_description
_atom_type_scat_dispersion_real
_atom_type_scat_dispersion_imag
_atom_type_scat_source
C C 0.0033 0.0016 'International Tables Vol C Tables 4.2.6.8 and 6.1.1.4'
H H 0.0000 0.0000 'International Tables Vol C Tables 4.2.6.8 and 6.1.1.4'
N N 0.0061 0.0033 'International Tables Vol C Tables 4.2.6.8 and 6.1.1.4'
O O 0.0106 0.0060 'International Tables Vol C Tables 4.2.6.8 and 6.1.1.4'
Co Co 0.3494 0.9721 'International Tables Vol C Tables 4.2.6.8 and 6.1.1.4'
Cu Cu 0.3201 1.2651 'International Tables Vol C Tables 4.2.6.8 and 6.1.1.4'
Tb Tb -0.1723 4.1537 'International Tables Vol C Tables 4.2.6.8 and 6.1.1.4'

loop_
_geom_angle_atom_site_label_1
_geom_angle_atom_site_label_2
_geom_angle_atom_site_label_3
_geom_angle
O6 Tb1 O2 82.15(7)
O6 Tb1 O5 74.74(8)
O2 Tb1 O5 137.13(8)
O6 Tb1 O8 134.21(7)
O2 Tb1 O8 86.56(7)
O5 Tb1 O8 84.51(8)
O6 Tb1 O3 79.91(8)
O2 Tb1 O3 65.14(7)
O5 Tb1 O3 141.26(8)
O8 Tb1 O3 133.52(7)
O6 Tb1 N3 132.41(8)
O2 Tb1 N3 143.88(8)
O5 Tb1 N3 72.77(8)
O8 Tb1 N3 75.47(8)
O3 Tb1 N3 105.72(8)
O6 Tb1 O7 144.13(8)
O2 Tb1 O7 73.18(7)
O5 Tb1 O7 140.36(8)
O8 Tb1 O7 70.65(7)
O3 Tb1 O7 66.32(7)
N3 Tb1 O7 71.38(8)
O6 Tb1 O4 73.79(7)
O2 Tb1 O4 123.02(7)
O5 Tb1 O4 84.53(8)
O8 Tb1 O4 144.84(7)
O3 Tb1 O4 60.28(7)
N3 Tb1 O4 69.38(7)
O7 Tb1 O4 98.14(7)
O6 Tb1 O1 68.00(7)
O2 Tb1 O1 60.19(7)
O5 Tb1 O1 77.66(7)
O8 Tb1 O1 67.90(7)
O3 Tb1 O1 118.89(7)
N3 Tb1 O1 134.51(8)
O7 Tb1 O1 117.77(6)
O4 Tb1 O1 140.84(6)
O6 Tb1 Cu1 88.13(6)
O2 Tb1 Cu1 33.50(5)
O5 Tb1 Cu1 162.55(6)
O8 Tb1 Cu1 105.86(5)
O3 Tb1 Cu1 33.71(5)
N3 Tb1 Cu1 122.96(6)
O7 Tb1 Cu1 57.08(5)
O4 Tb1 Cu1 93.99(5)
O1 Tb1 Cu1 93.05(4)
O10 Tb2 O11 67.01(8)
O10 Tb2 O13 140.40(10)
O11 Tb2 O13 131.10(9)
O10 Tb2 O16 136.41(8)
O11 Tb2 O16 85.81(8)
O13 Tb2 O16 83.15(9)
O10 Tb2 O14 74.69(8)
O11 Tb2 O14 76.31(7)
O13 Tb2 O14 77.11(9)
O16 Tb2 O14 132.81(8)
O10 Tb2 N11 109.01(9)
O11 Tb2 N11 145.13(8)
O13 Tb2 N11 75.34(9)
O16 Tb2 N11 74.28(8)
O14 Tb2 N11 137.76(8)
O10 Tb2 O15 68.70(8)
O11 Tb2 O15 75.78(8)
O13 Tb2 O15 142.35(9)
O16 Tb2 O15 72.03(7)
O14 Tb2 O15 140.32(7)
N11 Tb2 O15 71.00(8)
O10 Tb2 O9 63.71(9)
O11 Tb2 O9 127.79(8)
O13 Tb2 O9 82.65(10)
O16 Tb2 O9 143.85(8)
O14 Tb2 O9 75.25(7)
N11 Tb2 O9 70.01(8)
O15 Tb2 O9 100.89(8)
O10 Tb2 O12 119.97(8)
O11 Tb2 O12 59.39(7)
O13 Tb2 O12 72.88(8)
O16 Tb2 O12 64.80(7)
O14 Tb2 O12 68.51(7)
N11 Tb2 O12 130.22(8)
O15 Tb2 O12 118.09(7)
O9 Tb2 O12 139.73(8)
O10 Tb2 Cu2 33.36(6)
O11 Tb2 Cu2 33.84(6)
O13 Tb2 Cu2 151.61(7)
O16 Tb2 Cu2 111.46(5)
O14 Tb2 Cu2 75.25(6)
N11 Tb2 Cu2 131.10(7)
O15 Tb2 Cu2 65.85(5)
O9 Tb2 Cu2 96.36(7)
O12 Tb2 Cu2 91.00(5)
O3 Cu1 O2 83.50(8)
O3 Cu1 N1 178.75(11)
O2 Cu1 N1 95.26(11)
O3 Cu1 N2 94.69(11)
O2 Cu1 N2 175.04(11)
N1 Cu1 N2 86.53(13)
O3 Cu1 Tb1 43.81(6)
O2 Cu1 Tb1 42.61(6)
N1 Cu1 Tb1 135.05(9)
N2 Cu1 Tb1 136.92(9)
N10 Cu2 O10 169.03(13)
N10 Cu2 O11 94.53(17)
O10 Cu2 O11 83.69(9)
N10 Cu2 N9 88.1(2)
O10 Cu2 N9 92.57(18)
O11 Cu2 N9 173.45(13)
N10 Cu2 Tb2 134.78(16)
O10 Cu2 Tb2 41.45(6)
O11 Cu2 Tb2 42.50(6)
N9 Cu2 Tb2 133.07(16)
C19 Co1 C24 88.51(12)
C19 Co1 C21 90.91(12)
C24 Co1 C21 178.27(14)
C19 Co1 C22 177.41(12)
C24 Co1 C22 89.59(12)
C21 Co1 C22 91.03(12)
C19 Co1 C23 87.38(12)
C24 Co1 C23 89.25(13)
C21 Co1 C23 92.35(14)
C22 Co1 C23 90.84(12)
C19 Co1 C20 87.92(11)
C24 Co1 C20 90.32(12)
C21 Co1 C20 88.03(13)
C22 Co1 C20 93.85(11)
C23 Co1 C20 175.29(11)
C43 Co2 C45 94.96(12)
C43 Co2 C44 86.73(11)
C45 Co2 C44 89.43(12)
C43 Co2 C46 175.27(12)
C45 Co2 C46 89.26(11)
C44 Co2 C46 91.18(11)
C43 Co2 C48 89.45(12)
C45 Co2 C48 175.59(12)
C44 Co2 C48 90.87(12)
C46 Co2 C48 86.34(11)
C43 Co2 C47 86.49(11)
C45 Co2 C47 88.15(13)
C44 Co2 C47 172.57(11)
C46 Co2 C47 95.81(11)
C48 Co2 C47 92.08(12)
C4 O1 C1 116.3(2)
C4 O1 Tb1 115.14(16)
C1 O1 Tb1 128.08(18)
C6 O2 Cu1 125.01(18)
C6 O2 Tb1 130.95(18)
Cu1 O2 Tb1 103.89(8)
C14 O3 Cu1 126.24(19)
C14 O3 Tb1 129.97(18)
Cu1 O3 Tb1 102.47(8)
C16 O4 C18 115.8(2)
C16 O4 Tb1 117.91(17)
C18 O4 Tb1 125.00(19)
C28 O9 C25 116.6(3)
C28 O9 Tb2 117.8(2)
C25 O9 Tb2 125.2(2)
C30 O10 Cu2 126.3(2)
C30 O10 Tb2 127.4(3)
Cu2 O10 Tb2 105.19(10)
C38 O11 Cu2 124.3(2)
C38 O11 Tb2 131.8(2)
Cu2 O11 Tb2 103.66(9)
C40 O12 C42 118.7(3)
C40 O12 Tb2 113.9(2)
C42 O12 Tb2 127.4(2)
C8 N1 C9 123.0(3)
C8 N1 Cu1 125.7(2)
C9 N1 Cu1 111.3(2)
C11 N2 C10 121.1(3)
C11 N2 Cu1 125.9(2)
C10 N2 Cu1 112.7(3)
C19 N3 Tb1 167.6(2)
C32 N9 C33 123.3(5)
C32 N9 Cu2 125.0(4)
C33 N9 Cu2 111.4(5)
C35 N10 C34 124.7(5)
C35 N10 Cu2 126.0(3)
C34 N10 Cu2 108.9(5)
C43 N11 Tb2 164.6(2)
C4 C2 C3 119.1(3)
C5 C3 C2 120.6(3)
O1 C4 C2 125.1(3)
O1 C4 C6 114.0(2)
C2 C4 C6 120.9(3)
C3 C5 C7 121.5(3)
O2 C6 C4 116.5(2)
O2 C6 C7 123.7(3)
C4 C6 C7 119.8(3)
C6 C7 C5 118.1(3)
C6 C7 C8 123.8(3)
C5 C7 C8 118.1(3)
N1 C8 C7 124.8(3)
N1 C9 C10 110.5(3)
N2 C10 C9 109.4(3)
N2 C11 C12 125.3(3)
C13 C12 C14 118.4(3)
C13 C12 C11 118.1(3)
C14 C12 C11 123.6(3)
C15 C13 C12 121.4(3)
O3 C14 C16 116.3(3)
O3 C14 C12 124.3(3)
C16 C14 C12 119.4(3)
C13 C15 C17 120.7(3)
O4 C16 C17 125.9(3)
O4 C16 C14 113.4(2)
C17 C16 C14 120.7(3)
C16 C17 C15 119.4(4)
N3 C19 Co1 177.0(3)
N4 C20 Co1 175.1(2)
N5 C21 Co1 177.6(3)
N6 C22 Co1 178.1(3)
N7 C23 Co1 176.0(3)
N8 C24 Co1 177.5(3)
C27 C26 C28 119.0(7)
C29 C27 C26 122.0(6)
O9 C28 C26 124.9(5)
O9 C28 C30 113.8(3)
C26 C28 C30 121.3(5)
C27 C29 C31 121.1(5)
O10 C30 C31 122.2(5)
O10 C30 C28 117.3(3)
C31 C30 C28 120.5(4)
C30 C31 C32 124.3(5)
C30 C31 C29 116.1(6)
C32 C31 C29 119.5(5)
N9 C32 C31 125.5(4)
C34 C33 N9 112.9(5)
C33 C34 N10 113.2(4)
N10 C35 C36 125.5(4)
C37 C36 C38 118.4(5)
C37 C36 C35 118.6(5)
C38 C36 C35 123.0(4)
C39 C37 C36 121.1(5)
O11 C38 C40 117.2(3)
O11 C38 C36 122.6(4)
C40 C38 C36 120.2(3)
C37 C39 C41 121.3(5)
O12 C40 C41 126.2(4)
O12 C40 C38 114.0(3)
C41 C40 C38 119.8(4)
C40 C41 C39 119.2(5)
N11 C43 Co2 174.7(3)
N12 C44 Co2 176.5(3)
N13 C45 Co2 177.1(3)
N14 C46 Co2 176.0(3)
N15 C47 Co2 172.6(3)
N16 C48 Co2 177.4(3)

loop_
_geom_bond_atom_site_label_1
_geom_bond_atom_site_label_2
_geom_bond_distance
Tb1 O6 2.3251(19)
Tb1 O2 2.3264(19)
Tb1 O5 2.358(2)
Tb1 O8 2.364(2)
Tb1 O3 2.365(2)
Tb1 N3 2.468(2)
Tb1 O7 2.522(2)
Tb1 O4 2.665(2)
Tb1 O1 2.730(2)
Tb1 Cu1 3.3358(4)
Tb2 O10 2.289(2)
Tb2 O11 2.3197(19)
Tb2 O13 2.378(2)
Tb2 O16 2.385(2)
Tb2 O14 2.404(2)
Tb2 N11 2.470(2)
Tb2 O15 2.478(2)
Tb2 O9 2.561(2)
Tb2 O12 2.790(2)
Tb2 Cu2 3.3366(4)
Cu1 O3 1.896(2)
Cu1 O2 1.897(2)
Cu1 N1 1.900(3)
Cu1 N2 1.919(3)
Cu2 N10 1.897(4)
Cu2 O10 1.901(3)
Cu2 O11 1.912(2)
Cu2 N9 1.930(4)
Co1 C19 1.883(3)
Co1 C24 1.890(3)
Co1 C21 1.894(3)
Co1 C22 1.900(3)
Co1 C23 1.903(3)
Co1 C20 1.903(3)
Co2 C43 1.883(3)
Co2 C45 1.886(3)
Co2 C44 1.891(3)
Co2 C46 1.895(3)
Co2 C48 1.896(3)
Co2 C47 1.906(3)
O1 C4 1.380(3)
O1 C1 1.441(4)
O2 C6 1.331(3)
O3 C14 1.321(3)
O4 C16 1.379(4)
O4 C18 1.442(4)
O9 C28 1.367(5)
O9 C25 1.448(5)
O10 C30 1.337(4)
O11 C38 1.329(4)
O12 C40 1.364(4)
O12 C42 1.427(4)
N1 C8 1.278(5)
N1 C9 1.477(5)
N2 C11 1.278(5)
N2 C10 1.477(5)
N3 C19 1.150(3)
N4 C20 1.148(4)
N5 C21 1.141(4)
N6 C22 1.155(4)
N7 C23 1.150(4)
N8 C24 1.148(4)
N9 C32 1.290(9)
N9 C33 1.433(8)
N10 C35 1.251(8)
N10 C34 1.541(8)
N11 C43 1.147(3)
N12 C44 1.146(4)
N13 C45 1.147(4)
N14 C46 1.149(4)
N15 C47 1.154(4)
N16 C48 1.147(4)
C2 C4 1.382(4)
C2 C3 1.404(5)
C3 C5 1.360(6)
C4 C6 1.404(4)
C5 C7 1.410(4)
C6 C7 1.408(4)
C7 C8 1.450(5)
C9 C10 1.489(6)
C11 C12 1.437(5)
C12 C13 1.407(5)
C12 C14 1.409(4)
C13 C15 1.359(6)
C14 C16 1.404(4)
C15 C17 1.394(6)
C16 C17 1.383(4)
C26 C27 1.363(10)
C26 C28 1.380(5)
C27 C29 1.354(11)
C28 C30 1.406(7)
C29 C31 1.456(9)
C30 C31 1.395(5)
C31 C32 1.418(10)
C33 C34 1.424(11)
C35 C36 1.466(8)
C36 C37 1.391(7)
C36 C38 1.418(5)
C37 C39 1.355(10)
C38 C40 1.399(5)
C39 C41 1.401(8)
C40 C41 1.388(5)
